data_2207889
loop_
_publ_author_name
'Margareta Eriksson'
'Andreas Fischer'
'Johan Lind'
'\%Asa Zazzi'

_publ_section_title
;
 (<i>R</i><i>S</i>)-2,3-Dibromosuccinic acid
;
_journal_coeditor_code SJ6173
_journal_issue 1
_journal_name_full 'Acta Crystallographica Section E'
_journal_page_first o200
_journal_page_last o201
_journal_paper_doi 10.1107/S1600536805040493
_journal_volume 62
_journal_year 2006
_chemical_formula_iupac 'C4 H4 Br2 O4'
_chemical_formula_moiety 'C4 H4 Br2 O4'
_chemical_formula_sum 'C4 H4 Br2 O4'
_chemical_formula_weight 275.890
_chemical_name_systematic
;
 ?
;
_space_group_IT_number 15
_symmetry_cell_setting monoclinic
_symmetry_space_group_name_Hall '-C 2yc'
_symmetry_space_group_name_H-M 'C 1 2/c 1'
_atom_sites_solution_hydrogens geom
_atom_sites_solution_primary direct
_atom_sites_solution_secondary difmap
_cell_angle_alpha 90.00
_cell_angle_beta 117.684(9)
_cell_angle_gamma 90.00
_cell_formula_units_Z 4
_cell_length_a 14.2440(10)
_cell_length_b 5.1664(6)
_cell_length_c 11.3736(8)
_cell_measurement_reflns_used 37
_cell_measurement_temperature 298
_cell_measurement_theta_max 20.98
_cell_measurement_theta_min 4.27
_cell_volume 741.17(13)
_computing_cell_refinement 'DIRAX/LSQ (Duisenberg <i>et al.</i>,  2003)'
_computing_data_collection 'COLLECT (Nonius, 1999)'
_computing_data_reduction 'EvalCCD (Duisenberg, 1992)'
_computing_molecular_graphics 'DIAMOND (Brandenburg, 2005)'
_computing_publication_material 'maXus (Mackay <i>et al.</i>,  1999)'
_computing_structure_refinement 'SHELXL97 (Sheldrick, 1997)'
_computing_structure_solution 'SHELXS97 (Sheldrick, 1997)'
_diffrn_measured_fraction_theta_full 0.994
_diffrn_measured_fraction_theta_max 0.994
_diffrn_measurement_device 'Bruker--Nonius KappaCCD'
_diffrn_measurement_method \f
_diffrn_radiation_source 'fine-focus sealed tube'
_diffrn_radiation_type ' MoK\a'
_diffrn_reflns_av_R_equivalents 0.0391
_diffrn_reflns_av_sigmaI/netI 0.0237
_diffrn_reflns_limit_h_max 18
_diffrn_reflns_limit_h_min -15
_diffrn_reflns_limit_k_max 6
_diffrn_reflns_limit_k_min -6
_diffrn_reflns_limit_l_max 14
_diffrn_reflns_limit_l_min -14
_diffrn_reflns_number 5265
_diffrn_reflns_theta_full 27.50
_diffrn_reflns_theta_max 27.50
_diffrn_reflns_theta_min 4.54
_diffrn_standards_number 0
_exptl_absorpt_coefficient_mu 10.912
_exptl_absorpt_correction_T_max 0.137
_exptl_absorpt_correction_T_min 0.0907
_exptl_absorpt_correction_type numerical
_exptl_absorpt_process_details
;
HABITUS (Herrendorf & B\"arnighausen, 1997)
;
_exptl_crystal_colour Colourless
_exptl_crystal_density_diffrn 2.477
_exptl_crystal_density_method 'not measured'
_exptl_crystal_description Cube
_exptl_crystal_size_max 0.33
_exptl_crystal_size_mid 0.30
_exptl_crystal_size_min 0.27
_refine_diff_density_max 1.136
_refine_diff_density_min -0.728
_refine_ls_extinction_method none
_refine_ls_goodness_of_fit_ref 1.076
_refine_ls_hydrogen_treatment constr
_refine_ls_matrix_type full
_refine_ls_number_parameters 47
_refine_ls_number_reflns 849
_refine_ls_number_restraints 0
_refine_ls_restrained_S_all 1.076
_refine_ls_R_factor_all 0.0597
_refine_ls_R_factor_gt 0.0445
_refine_ls_shift/su_max 0.000
_refine_ls_shift/su_mean 0.000
_refine_ls_structure_factor_coef Fsqd
_refine_ls_weighting_details 'calc w = 1/[\s^2^(Fo^2^)+(0.0299P)^2^+8.0961P] where P = (Fo^2^+2Fc^2^)/3'
_refine_ls_weighting_scheme calc
_refine_ls_wR_factor_gt 0.0935
_refine_ls_wR_factor_ref 0.1016
_reflns_number_gt 679
_reflns_number_total 849
_reflns_threshold_expression I>2\s(I)
_cod_data_source_file sj6173.cif
_cod_data_source_block I
_cod_original_sg_symbol_H-M 'C 2/c'
_cod_database_code 2207889

loop_
_symmetry_equiv_pos_as_xyz
'x, y, z'
'-x, y, -z+1/2'
'x+1/2, y+1/2, z'
'-x+1/2, y+1/2, -z+1/2'
'-x, -y, -z'
'x, -y, z-1/2'
'-x+1/2, -y+1/2, -z'
'x+1/2, -y+1/2, z-1/2'

loop_
_atom_site_label
_atom_site_fract_x
_atom_site_fract_y
_atom_site_fract_z
_atom_site_U_iso_or_equiv
_atom_site_adp_type
_atom_site_calc_flag
_atom_site_refinement_flags
_atom_site_occupancy
_atom_site_type_symbol
Br1 0.15304(5) 0.36080(15) 0.28052(6) 0.0568(3) Uani d . 1 Br
O1 0.0918(5) -0.1270(12) 0.4481(7) 0.0808(17) Uani d . 1 O
H1 0.0395 -0.1590 0.4580 0.121 Uiso calc R 1 H
O2 0.0784(4) 0.2541(10) 0.5270(5) 0.0636(13) Uani d . 1 O
C1 0.1201(5) 0.0978(18) 0.4820(8) 0.065(2) Uani d . 1 C
C2 0.2153(7) 0.1680(17) 0.4492(8) 0.080(2) Uani d . 1 C
H2 0.2491 0.0147 0.4392 0.096 Uiso d R 1 H

loop_
_atom_site_aniso_label
_atom_site_aniso_U_11
_atom_site_aniso_U_22
_atom_site_aniso_U_33
_atom_site_aniso_U_12
_atom_site_aniso_U_13
_atom_site_aniso_U_23
Br1 0.0415(3) 0.0827(5) 0.0441(4) 0.0038(3) 0.0182(3) 0.0114(3)
O1 0.077(4) 0.073(4) 0.130(5) 0.002(3) 0.079(4) 0.007(3)
O2 0.052(3) 0.057(3) 0.074(3) -0.021(2) 0.023(2) -0.004(3)
C1 0.035(3) 0.083(6) 0.084(5) 0.003(4) 0.033(3) 0.025(4)
C2 0.089(6) 0.074(6) 0.069(5) 0.016(4) 0.030(4) -0.003(4)

loop_
_atom_type_symbol
_atom_type_description
_atom_type_scat_dispersion_real
_atom_type_scat_dispersion_imag
_atom_type_scat_source
C C 0.0033 0.0016 'International Tables Vol C Tables 4.2.6.8 and 6.1.1.4'
H H 0.0000 0.0000 'International Tables Vol C Tables 4.2.6.8 and 6.1.1.4'
Br Br -0.2901 2.4595 'International Tables Vol C Tables 4.2.6.8 and 6.1.1.4'
O O 0.0106 0.0060 'International Tables Vol C Tables 4.2.6.8 and 6.1.1.4'

loop_
_diffrn_radiation_wavelength
0.71073

loop_
_geom_angle_atom_site_label_1
_geom_angle_atom_site_label_2
_geom_angle_atom_site_label_3
_geom_angle_site_symmetry_1
_geom_angle
_geom_angle_publ_flag
C1 O1 H1 . 109.5 n
O1 C1 O2 . 126.1(6) n
O1 C1 C2 . 109.2(7) n
O2 C1 C2 . 124.5(7) n
C2 C2 C1 7_556 107.1(9) n
C2 C2 Br1 7_556 108.9(8) n
C1 C2 Br1 . 107.1(5) n
C2 C2 H2 7_556 113.1 n
C1 C2 H2 . 111.5 n
Br1 C2 H2 . 108.9 n

loop_
_geom_bond_atom_site_label_1
_geom_bond_atom_site_label_2
_geom_bond_site_symmetry_2
_geom_bond_distance
_geom_bond_publ_flag
Br1 C2 . 1.969(8) y
O1 C1 . 1.229(10) y
O1 H1 . 0.8200 n
O2 C1 . 1.244(9) y
C1 C2 . 1.605(11) y
C2 C2 7_556 1.403(16) y
C2 H2 . 0.9600 n

loop_
_geom_hbond_atom_site_label_D
_geom_hbond_atom_site_label_H
_geom_hbond_atom_site_label_A
_geom_hbond_site_symmetry_A
_geom_hbond_distance_DH
_geom_hbond_distance_HA
_geom_hbond_distance_DA
_geom_hbond_angle_DHA
_geom_hbond_publ_flag
O1 H1 O2 5_556 0.82 1.83 2.650(7) 175 y
